data_4073581
loop_
_publ_author_name
'Hill, Anthony F.'
'Smith, Matthew K.'

_publ_section_title
;
 Cyclooctatetraene Poly(azolyl)borate Complexes of Zirconium:&#x00A0;
 [Zr(\k2-L)Cl(\h-C8H8)] (L = H2B(pz)2, HB(pzMe2)3, H2B(mt)2; pz =
 Pyrazolyl, mt = Methimazolyl)
;
_journal_issue 16
_journal_name_full Organometallics
_journal_page_first 3900
_journal_paper_doi 10.1021/om700484h
_journal_volume 26
_journal_year 2007
_chemical_formula_sum 'C14 H16 B Cl N4 Zr'
_chemical_formula_weight 377.79
_chemical_name_systematic
;
 ?
;
_space_group_IT_number 14
_symmetry_cell_setting monoclinic
_symmetry_space_group_name_Hall '-P 2ybc'
_symmetry_space_group_name_H-M 'P 1 21/c 1'
_atom_sites_solution_hydrogens geom
_atom_sites_solution_primary direct
_atom_sites_solution_secondary difmap
_audit_creation_method SHELXL-97
_cell_angle_alpha 90.00
_cell_angle_beta 97.74(3)
_cell_angle_gamma 90.00
_cell_formula_units_Z 4
_cell_length_a 11.512(2)
_cell_length_b 9.5680(19)
_cell_length_c 14.109(3)
_cell_measurement_reflns_used 16145
_cell_measurement_temperature 173(2)
_cell_measurement_theta_max 27.48
_cell_measurement_theta_min 2.91
_cell_volume 1539.9(5)
_computing_cell_refinement DENZO-SMN
_computing_data_collection 'Nonius Collect'
_computing_data_reduction 'X -Seed'
_computing_molecular_graphics 'X-Seed / POV-Ray'
_computing_publication_material 'Microsoft Office 2000'
_computing_structure_refinement 'SHELXL-97 (Sheldrick, 1997)'
_computing_structure_solution 'SHELXS-97 (Sheldrick, 1990)'
_diffrn_ambient_temperature 200(2)
_diffrn_measured_fraction_theta_full 0.999
_diffrn_measured_fraction_theta_max 0.999
_diffrn_measurement_device_type CCD
_diffrn_measurement_method ' \f and \w scans with CCD '
_diffrn_radiation_monochromator graphite
_diffrn_radiation_source 'fine-focus sealed tube'
_diffrn_radiation_type MoK\a
_diffrn_radiation_wavelength 0.71073
_diffrn_reflns_av_R_equivalents 0.0588
_diffrn_reflns_av_sigmaI/netI 0.0325
_diffrn_reflns_limit_h_max 14
_diffrn_reflns_limit_h_min -14
_diffrn_reflns_limit_k_max 12
_diffrn_reflns_limit_k_min -12
_diffrn_reflns_limit_l_max 18
_diffrn_reflns_limit_l_min -17
_diffrn_reflns_number 32114
_diffrn_reflns_theta_full 27.49
_diffrn_reflns_theta_max 27.49
_diffrn_reflns_theta_min 2.91
_diffrn_standards_decay_% 0.00
_diffrn_standards_interval_count 0
_diffrn_standards_interval_time 0
_diffrn_standards_number 0
_exptl_absorpt_coefficient_mu 0.884
_exptl_absorpt_correction_T_max 0.884
_exptl_absorpt_correction_T_min 0.781
_exptl_absorpt_correction_type integration
_exptl_absorpt_process_details
;
Gaussian integration (Coppens, 1970)
;
_exptl_crystal_colour orange
_exptl_crystal_density_diffrn 1.630
_exptl_crystal_density_method 'not measured'
_exptl_crystal_description prism
_exptl_crystal_F_000 760
_exptl_crystal_size_max 0.34
_exptl_crystal_size_mid 0.18
_exptl_crystal_size_min 0.16
_refine_diff_density_max 0.420
_refine_diff_density_min -0.538
_refine_diff_density_rms 0.077
_refine_ls_extinction_coef 0.0093(8)
_refine_ls_extinction_expression Fc^*^=kFc[1+0.001xFc^2^\l^3^/sin(2\q)]^-1/4^
_refine_ls_extinction_method SHELXL
_refine_ls_goodness_of_fit_ref 1.025
_refine_ls_hydrogen_treatment mixed
_refine_ls_matrix_type full
_refine_ls_number_parameters 197
_refine_ls_number_reflns 3534
_refine_ls_number_restraints 0
_refine_ls_restrained_S_all 1.025
_refine_ls_R_factor_all 0.0478
_refine_ls_R_factor_gt 0.0322
_refine_ls_shift/su_max 0.001
_refine_ls_shift/su_mean 0.000
_refine_ls_structure_factor_coef Fsqd
_refine_ls_weighting_details 'calc w=1/[\s^2^(Fo^2^)+(0.0477P)^2^+0.6362P] where P=(Fo^2^+2Fc^2^)/3'
_refine_ls_weighting_scheme calc
_refine_ls_wR_factor_gt 0.0776
_refine_ls_wR_factor_ref 0.0852
_reflns_number_gt 2830
_reflns_number_total 3534
_reflns_threshold_expression >2sigma(I)
_cod_data_source_file om700484h1.cif
_cod_data_source_block c:mks52
_cod_original_sg_symbol_H-M P21/c
_cod_database_code 4073581

loop_
_symmetry_equiv_pos_as_xyz
'x, y, z'
'-x, y+1/2, -z+1/2'
'-x, -y, -z'
'x, -y-1/2, z-1/2'

loop_
_atom_site_label
_atom_site_type_symbol
_atom_site_fract_x
_atom_site_fract_y
_atom_site_fract_z
_atom_site_U_iso_or_equiv
_atom_site_adp_type
_atom_site_occupancy
_atom_site_symmetry_multiplicity
_atom_site_calc_flag
_atom_site_refinement_flags
Zr1 Zr 0.80398(2) 0.23872(2) 0.955938(15) 0.02555(11) Uani 1 1 d .
Cl1 Cl 0.83559(6) 0.04278(6) 1.07470(4) 0.03321(16) Uani 1 1 d .
B1 B 0.5543(3) 0.1422(3) 0.7927(2) 0.0332(6) Uani 1 1 d .
N11 N 0.61061(19) 0.2066(2) 0.96748(15) 0.0307(5) Uani 1 1 d .
C11 C 0.5566(3) 0.2215(3) 1.0461(2) 0.0396(6) Uani 1 1 d .
H11 H 0.5939 0.2513 1.1069 0.047 Uiso 1 1 calc R
N12 N 0.52670(17) 0.1615(2) 0.89620(14) 0.0297(4) Uani 1 1 d .
C12 C 0.4394(3) 0.1874(3) 1.0255(2) 0.0443(7) Uani 1 1 d .
H12 H 0.3816 0.1895 1.0676 0.053 Uiso 1 1 calc R
C13 C 0.4246(2) 0.1496(3) 0.9308(2) 0.0379(6) Uani 1 1 d .
H13 H 0.3529 0.1197 0.8953 0.045 Uiso 1 1 calc R
N21 N 0.76310(18) 0.0603(2) 0.84725(13) 0.0273(4) Uani 1 1 d .
C21 C 0.8322(2) -0.0466(3) 0.83071(18) 0.0334(6) Uani 1 1 d .
H21 H 0.9114 -0.0574 0.8589 0.040 Uiso 1 1 calc R
N22 N 0.65688(18) 0.0368(2) 0.79415(13) 0.0295(5) Uani 1 1 d .
C22 C 0.7720(3) -0.1394(3) 0.76663(19) 0.0396(6) Uani 1 1 d .
H22 H 0.8005 -0.2236 0.7425 0.048 Uiso 1 1 calc R
C23 C 0.6616(2) -0.0826(3) 0.74569(18) 0.0368(6) Uani 1 1 d .
H23 H 0.5989 -0.1220 0.7035 0.044 Uiso 1 1 calc R
C31 C 0.7935(3) 0.4274(3) 0.83536(19) 0.0393(6) Uani 1 1 d .
H31 H 0.7514 0.4554 0.7758 0.047 Uiso 1 1 calc R
C32 C 0.7441(3) 0.4795(3) 0.9129(2) 0.0405(6) Uani 1 1 d .
H32 H 0.6738 0.5302 0.8940 0.049 Uiso 1 1 calc R
C33 C 0.7745(3) 0.4742(3) 1.0137(2) 0.0403(6) Uani 1 1 d .
H33 H 0.7179 0.5187 1.0466 0.048 Uiso 1 1 calc R
C34 C 0.8669(3) 0.4197(3) 1.07528(18) 0.0391(6) Uani 1 1 d .
H34 H 0.8613 0.4390 1.1406 0.047 Uiso 1 1 calc R
C35 C 0.9675(2) 0.3419(3) 1.06278(19) 0.0393(6) Uani 1 1 d .
H35 H 1.0151 0.3238 1.1219 0.047 Uiso 1 1 calc R
C36 C 1.0155(2) 0.2843(3) 0.9850(2) 0.0391(6) Uani 1 1 d .
H36 H 1.0868 0.2358 1.0041 0.047 Uiso 1 1 calc R
C37 C 0.9823(3) 0.2819(3) 0.8861(2) 0.0398(7) Uani 1 1 d .
H37 H 1.0328 0.2265 0.8536 0.048 Uiso 1 1 calc R
C38 C 0.8908(3) 0.3433(3) 0.82399(19) 0.0402(7) Uani 1 1 d .
H38 H 0.8959 0.3231 0.7587 0.048 Uiso 1 1 calc R
H2B1 H 0.579(3) 0.243(3) 0.766(2) 0.050 Uiso 1 1 d .
H1B1 H 0.475(3) 0.097(3) 0.747(2) 0.050 Uiso 1 1 d .

loop_
_atom_site_aniso_label
_atom_site_aniso_U_11
_atom_site_aniso_U_22
_atom_site_aniso_U_33
_atom_site_aniso_U_23
_atom_site_aniso_U_13
_atom_site_aniso_U_12
Zr1 0.02801(15) 0.02528(15) 0.02331(15) -0.00104(8) 0.00326(9) -0.00383(9)
Cl1 0.0358(4) 0.0324(3) 0.0306(3) 0.0051(2) 0.0013(2) -0.0049(3)
B1 0.0300(16) 0.0379(16) 0.0305(15) -0.0009(12) 0.0002(12) -0.0003(12)
N11 0.0294(12) 0.0359(11) 0.0276(11) -0.0011(9) 0.0066(8) -0.0018(9)
C11 0.0415(17) 0.0445(16) 0.0352(15) 0.0019(12) 0.0138(12) 0.0046(13)
N12 0.0254(11) 0.0305(11) 0.0330(11) 0.0034(8) 0.0031(8) -0.0010(8)
C12 0.0430(17) 0.0445(16) 0.0502(17) 0.0141(13) 0.0242(13) 0.0076(13)
C13 0.0278(14) 0.0360(14) 0.0510(17) 0.0114(12) 0.0098(11) 0.0001(11)
N21 0.0277(11) 0.0287(10) 0.0250(10) -0.0030(8) 0.0014(8) -0.0025(8)
C21 0.0333(14) 0.0339(13) 0.0338(13) -0.0010(11) 0.0075(11) 0.0007(11)
N22 0.0307(11) 0.0309(11) 0.0264(10) -0.0027(8) 0.0024(8) -0.0056(9)
C22 0.0464(17) 0.0346(14) 0.0403(15) -0.0099(11) 0.0150(12) -0.0033(12)
C23 0.0397(15) 0.0369(14) 0.0343(14) -0.0109(11) 0.0063(11) -0.0094(12)
C31 0.0504(18) 0.0340(14) 0.0315(14) 0.0086(11) -0.0021(12) -0.0106(13)
C32 0.0408(16) 0.0264(13) 0.0517(17) 0.0033(11) -0.0035(13) -0.0015(11)
C33 0.0462(17) 0.0281(13) 0.0482(16) -0.0081(12) 0.0118(13) -0.0005(12)
C34 0.0574(19) 0.0329(14) 0.0261(13) -0.0080(10) 0.0029(12) -0.0128(13)
C35 0.0423(16) 0.0356(15) 0.0361(14) 0.0020(11) -0.0093(11) -0.0137(12)
C36 0.0271(14) 0.0369(15) 0.0518(17) 0.0060(12) 0.0003(12) -0.0079(11)
C37 0.0388(16) 0.0349(14) 0.0493(17) 0.0019(12) 0.0195(13) -0.0076(12)
C38 0.0526(18) 0.0389(15) 0.0311(14) 0.0025(11) 0.0129(12) -0.0129(13)

loop_
_atom_type_symbol
_atom_type_description
_atom_type_scat_dispersion_real
_atom_type_scat_dispersion_imag
_atom_type_scat_source
C C 0.0033 0.0016 'International Tables Vol C Tables 4.2.6.8 and 6.1.1.4'
H H 0.0000 0.0000 'International Tables Vol C Tables 4.2.6.8 and 6.1.1.4'
B B 0.0013 0.0007 'International Tables Vol C Tables 4.2.6.8 and 6.1.1.4'
Cl Cl 0.1484 0.1585 'International Tables Vol C Tables 4.2.6.8 and 6.1.1.4'
N N 0.0061 0.0033 'International Tables Vol C Tables 4.2.6.8 and 6.1.1.4'
Zr Zr -2.9673 0.5597 'International Tables Vol C Tables 4.2.6.8 and 6.1.1.4'

loop_
_exptl_crystal_face_index_h
_exptl_crystal_face_index_k
_exptl_crystal_face_index_l
_exptl_crystal_face_perp_dist
1 0 0 0.080
-1 0 0 0.100
0 1 0 0.080
0 -1 0 0.080
0 0 1 0.130
0 0 -1 0.210
4 5 0 0.068

loop_
_geom_angle_atom_site_label_1
_geom_angle_atom_site_label_2
_geom_angle_atom_site_label_3
_geom_angle
N11 Zr1 N21 80.39(8)
N11 Zr1 C37 160.17(9)
N21 Zr1 C37 87.94(9)
N11 Zr1 C33 85.37(9)
N21 Zr1 C33 152.17(9)
C37 Zr1 C33 98.15(10)
N11 Zr1 C38 127.95(9)
N21 Zr1 C38 82.18(8)
C37 Zr1 C38 33.51(10)
C33 Zr1 C38 88.05(9)
N11 Zr1 C36 166.17(9)
N21 Zr1 C36 110.64(9)
C37 Zr1 C36 33.22(10)
C33 Zr1 C36 87.70(10)
C38 Zr1 C36 63.61(10)
N11 Zr1 C35 133.43(9)
N21 Zr1 C35 141.15(9)
C37 Zr1 C35 63.92(10)
C33 Zr1 C35 63.42(10)
C38 Zr1 C35 86.82(9)
C36 Zr1 C35 33.30(10)
N11 Zr1 C34 104.33(9)
N21 Zr1 C34 174.43(9)
C37 Zr1 C34 88.32(10)
C33 Zr1 C34 32.83(10)
C38 Zr1 C34 96.92(9)
C36 Zr1 C34 64.26(10)
C35 Zr1 C34 33.32(10)
N11 Zr1 C32 84.24(9)
N21 Zr1 C32 120.37(8)
C37 Zr1 C32 87.98(10)
C33 Zr1 C32 33.70(9)
C38 Zr1 C32 63.77(10)
C36 Zr1 C32 96.54(10)
C35 Zr1 C32 86.63(9)
C34 Zr1 C32 63.60(9)
N11 Zr1 C31 100.98(9)
N21 Zr1 C31 95.54(9)
C37 Zr1 C31 64.04(10)
C33 Zr1 C31 63.80(10)
C38 Zr1 C31 33.25(10)
C36 Zr1 C31 86.59(10)
C35 Zr1 C31 95.23(9)
C34 Zr1 C31 86.53(9)
C32 Zr1 C31 32.80(10)
N11 Zr1 Cl1 84.63(6)
N21 Zr1 Cl1 83.62(6)
C37 Zr1 Cl1 110.10(7)
C33 Zr1 Cl1 118.84(7)
C38 Zr1 Cl1 141.05(7)
C36 Zr1 Cl1 88.27(7)
C35 Zr1 Cl1 81.96(7)
C34 Zr1 Cl1 93.79(7)
C32 Zr1 Cl1 151.21(7)
C31 Zr1 Cl1 174.13(7)
N12 B1 N22 108.6(2)
C11 N11 N12 106.3(2)
C11 N11 Zr1 127.42(19)
N12 N11 Zr1 126.26(15)
N11 C11 C12 110.2(3)
C13 N12 N11 109.1(2)
C13 N12 B1 129.6(2)
N11 N12 B1 121.2(2)
C13 C12 C11 104.9(2)
N12 C13 C12 109.4(3)
C21 N21 N22 106.8(2)
C21 N21 Zr1 127.70(17)
N22 N21 Zr1 125.18(15)
N21 C21 C22 110.3(2)
C23 N22 N21 109.1(2)
C23 N22 B1 129.3(2)
N21 N22 B1 121.6(2)
C23 C22 C21 104.6(2)
N22 C23 C22 109.2(2)
C32 C31 C38 135.3(3)
C32 C31 Zr1 73.01(15)
C38 C31 Zr1 72.22(15)
C31 C32 C33 134.7(3)
C31 C32 Zr1 74.19(16)
C33 C32 Zr1 72.30(15)
C34 C33 C32 135.1(3)
C34 C33 Zr1 74.38(15)
C32 C33 Zr1 74.00(15)
C33 C34 C35 134.2(3)
C33 C34 Zr1 72.79(15)
C35 C34 Zr1 73.32(15)
C36 C35 C34 136.2(3)
C36 C35 Zr1 73.26(15)
C34 C35 Zr1 73.36(15)
C37 C36 C35 134.7(3)
C37 C36 Zr1 72.45(16)
C35 C36 Zr1 73.44(16)
C36 C37 C38 134.3(3)
C36 C37 Zr1 74.33(16)
C38 C37 Zr1 73.79(16)
C37 C38 C31 135.2(3)
C37 C38 Zr1 72.70(15)
C31 C38 Zr1 74.54(15)

loop_
_geom_bond_atom_site_label_1
_geom_bond_atom_site_label_2
_geom_bond_distance
Zr1 N11 2.275(2)
Zr1 N21 2.3005(19)
Zr1 C37 2.429(3)
Zr1 C33 2.436(3)
Zr1 C38 2.443(3)
Zr1 C36 2.453(3)
Zr1 C35 2.455(3)
Zr1 C34 2.456(3)
Zr1 C32 2.457(3)
Zr1 C31 2.473(3)
Zr1 Cl1 2.5081(7)
B1 N12 1.546(3)
B1 N22 1.551(4)
N11 C11 1.350(3)
N11 N12 1.367(3)
C11 C12 1.381(4)
N12 C13 1.337(3)
C12 C13 1.372(4)
N21 C21 1.336(3)
N21 N22 1.364(3)
C21 C22 1.385(4)
N22 C23 1.336(3)
C22 C23 1.377(4)
C31 C32 1.392(4)
C31 C38 1.406(4)
C32 C33 1.418(4)
C33 C34 1.382(4)
C34 C35 1.408(4)
C35 C36 1.406(4)
C36 C37 1.396(4)
C37 C38 1.405(4)
